data_4069914
loop_
_publ_author_name
'Ren, Shikuo'
'Deng, Liang'
'Chan, Hoi-Shan'
'Xie, Zuowei'

_publ_section_title
;
 Synthesis and Structural Characterization of Zirconium&#x2212;Carboryne
 Complexes
;
_journal_issue 19
_journal_name_full Organometallics
_journal_page_first 5749
_journal_paper_doi 10.1021/om900504g
_journal_volume 28
_journal_year 2009
_chemical_formula_sum 'C28 H61 B10 Cl2 Li O2 Zr'
_chemical_formula_weight 706.93
_chemical_name_systematic
; 
 ? 
;
_space_group_IT_number 57
_symmetry_cell_setting orthorhombic
_symmetry_space_group_name_Hall '-P 2c 2b'
_symmetry_space_group_name_H-M 'P b c m'
_atom_sites_solution_hydrogens geom
_atom_sites_solution_primary direct
_atom_sites_solution_secondary difmap
_audit_creation_method SHELXL-97
_cell_angle_alpha 90.00
_cell_angle_beta 90.00
_cell_angle_gamma 90.00
_cell_formula_units_Z 4
_cell_length_a 10.956(2)
_cell_length_b 24.239(5)
_cell_length_c 15.340(3)
_cell_measurement_temperature 293(2)
_cell_volume 4073.7(14)
_computing_cell_refinement 'Bruker FRAMBO'
_computing_data_collection 'Bruker FRAMBO'
_computing_data_reduction 'Bruker SHELXTL'
_computing_molecular_graphics 'Bruker SHELXTL'
_computing_publication_material 'Bruker SHELXTL'
_computing_structure_refinement 'SHELXL-97 (Sheldrick, 1997)'
_computing_structure_solution 'SHELXS-97 (Sheldrick, 1990)'
_diffrn_ambient_temperature 293(2)
_diffrn_measured_fraction_theta_full 0.998
_diffrn_measured_fraction_theta_max 0.998
_diffrn_measurement_device_type 'multiwire proportional'
_diffrn_measurement_method 'phi and omega scans'
_diffrn_radiation_monochromator graphite
_diffrn_radiation_source 'fine-focus sealed tube'
_diffrn_radiation_type MoK\a
_diffrn_radiation_wavelength 0.71073
_diffrn_reflns_av_R_equivalents 0.0000
_diffrn_reflns_av_sigmaI/netI 0.1585
_diffrn_reflns_limit_h_max 0
_diffrn_reflns_limit_h_min -13
_diffrn_reflns_limit_k_max 0
_diffrn_reflns_limit_k_min -28
_diffrn_reflns_limit_l_max 0
_diffrn_reflns_limit_l_min -18
_diffrn_reflns_number 3738
_diffrn_reflns_theta_full 25.01
_diffrn_reflns_theta_max 25.01
_diffrn_reflns_theta_min 2.04
_exptl_absorpt_coefficient_mu 0.424
_exptl_absorpt_correction_T_max 1.0000
_exptl_absorpt_correction_T_min 0.8487
_exptl_absorpt_correction_type multi-scan
_exptl_absorpt_process_details 'SADABS (Sheldrick, 1996)'
_exptl_crystal_colour yellow
_exptl_crystal_density_diffrn 1.153
_exptl_crystal_density_method 'not measured'
_exptl_crystal_description prism
_exptl_crystal_F_000 1488
_exptl_crystal_size_max 0.40
_exptl_crystal_size_mid 0.30
_exptl_crystal_size_min 0.20
_refine_diff_density_max 0.374
_refine_diff_density_min -0.498
_refine_diff_density_rms 0.087
_refine_ls_extinction_method none
_refine_ls_goodness_of_fit_ref 0.957
_refine_ls_hydrogen_treatment riding
_refine_ls_matrix_type full
_refine_ls_number_parameters 220
_refine_ls_number_reflns 3738
_refine_ls_number_restraints 3
_refine_ls_restrained_S_all 0.957
_refine_ls_R_factor_all 0.1831
_refine_ls_R_factor_gt 0.0628
_refine_ls_shift/su_max 0.001
_refine_ls_shift/su_mean 0.000
_refine_ls_structure_factor_coef Fsqd
_refine_ls_weighting_details 'calc w=1/[\s^2^(Fo^2^)+(0.0761P)^2^+0.0000P] where P=(Fo^2^+2Fc^2^)/3'
_refine_ls_weighting_scheme calc
_refine_ls_wR_factor_gt 0.1452
_refine_ls_wR_factor_ref 0.1833
_reflns_number_gt 1816
_reflns_number_total 3738
_reflns_threshold_expression >2sigma(I)
_cod_data_source_file om900504g_si_001.cif
_cod_data_source_block 2
_cod_original_cell_volume 4073.9(14)
_cod_original_sg_symbol_H-M Pbcm
_cod_database_code 4069914

loop_
_symmetry_equiv_pos_as_xyz
'x, y, z'
'-x, -y, z+1/2'
'-x, y+1/2, -z+1/2'
'x, -y+1/2, -z'
'-x, -y, -z'
'x, y, -z-1/2'
'x, -y-1/2, z-1/2'
'-x, y-1/2, z'

loop_
_atom_site_label
_atom_site_type_symbol
_atom_site_fract_x
_atom_site_fract_y
_atom_site_fract_z
_atom_site_U_iso_or_equiv
_atom_site_adp_type
_atom_site_occupancy
_atom_site_symmetry_multiplicity
_atom_site_calc_flag
_atom_site_refinement_flags
Zr1 Zr 0.41332(8) 0.15660(3) 0.2500 0.0420(3) Uani 1 2 d S
Cl1 Cl 0.35297(16) 0.22483(7) 0.36467(12) 0.0630(5) Uani 1 1 d .
B3 B 0.1908(9) 0.1172(4) 0.2500 0.044(3) Uani 1 2 d S
C1 C 0.3012(5) 0.0857(2) 0.3050(4) 0.0422(15) Uani 1 1 d .
C11 C 0.1172(6) 0.1126(3) 0.4331(4) 0.075(2) Uani 1 1 d .
H11A H 0.1820 0.1088 0.4748 0.112 Uiso 1 1 calc R
H11B H 0.0439 0.0967 0.4563 0.112 Uiso 1 1 calc R
H11C H 0.1039 0.1510 0.4211 0.112 Uiso 1 1 calc R
C12 C -0.0755(8) 0.1052(5) 0.2500 0.077(3) Uani 1 2 d S
H12A H -0.1347 0.0760 0.2500 0.116 Uiso 1 2 calc SR
H12B H -0.0863 0.1275 0.1989 0.116 Uiso 0.50 1 calc PR
H12C H -0.0863 0.1275 0.3011 0.116 Uiso 0.50 1 calc PR
C13 C 0.3037(8) -0.0024(3) 0.4324(5) 0.079(2) Uani 1 1 d .
H13A H 0.3890 0.0061 0.4370 0.118 Uiso 1 1 calc R
H13B H 0.2930 -0.0417 0.4319 0.118 Uiso 1 1 calc R
H13C H 0.2609 0.0130 0.4813 0.118 Uiso 1 1 calc R
C14 C -0.0069(7) -0.0166(3) 0.3647(5) 0.073(2) Uani 1 1 d .
H14A H -0.0628 0.0090 0.3909 0.110 Uiso 1 1 calc R
H14B H 0.0331 -0.0375 0.4094 0.110 Uiso 1 1 calc R
H14C H -0.0508 -0.0411 0.3269 0.110 Uiso 1 1 calc R
C15 C 0.2302(11) -0.0836(4) 0.2500 0.086(4) Uani 1 2 d S
H15A H 0.2994 -0.0938 0.2151 0.129 Uiso 0.50 1 calc PR
H15B H 0.1578 -0.1001 0.2262 0.129 Uiso 0.50 1 calc PR
H15C H 0.2420 -0.0964 0.3087 0.129 Uiso 0.50 1 calc PR
C21 C 0.6072(5) 0.1100(3) 0.2959(4) 0.0532(17) Uani 1 1 d .
C22 C 0.6182(6) 0.1654(3) 0.3233(5) 0.065(2) Uani 1 1 d .
C23 C 0.6227(9) 0.1988(4) 0.2500 0.068(3) Uani 1 2 d S
C24 C 0.6202(6) 0.0606(3) 0.3546(5) 0.080(2) Uani 1 1 d .
H24A H 0.7050 0.0515 0.3609 0.120 Uiso 1 1 calc R
H24B H 0.5776 0.0298 0.3296 0.120 Uiso 1 1 calc R
H24C H 0.5862 0.0689 0.4108 0.120 Uiso 1 1 calc R
C25 C 0.6339(8) 0.1832(4) 0.4170(6) 0.109(3) Uani 1 1 d .
H25A H 0.7192 0.1836 0.4315 0.164 Uiso 1 1 calc R
H25B H 0.5919 0.1578 0.4546 0.164 Uiso 1 1 calc R
H25C H 0.6006 0.2195 0.4245 0.164 Uiso 1 1 calc R
C26 C 0.6369(10) 0.2620(5) 0.2500 0.112(5) Uani 1 2 d S
H26A H 0.6376 0.2753 0.3090 0.168 Uiso 0.50 1 calc PR
H26B H 0.5699 0.2784 0.2191 0.168 Uiso 0.50 1 calc PR
H26C H 0.7122 0.2718 0.2220 0.168 Uiso 0.50 1 calc PR
C31 C 0.0005(18) 0.2929(8) 0.3857(8) 0.248(10) Uani 1 1 d D
H31A H -0.0576 0.2681 0.4115 0.372 Uiso 1 1 calc R
H31B H -0.0332 0.3294 0.3839 0.372 Uiso 1 1 calc R
H31C H 0.0740 0.2930 0.4198 0.372 Uiso 1 1 calc R
C32 C 0.0215(15) 0.2791(11) 0.3186(11) 0.334(16) Uani 1 1 d D
H32A H -0.0562 0.2861 0.2904 0.401 Uiso 1 1 calc R
H32B H 0.0230 0.2394 0.3270 0.401 Uiso 1 1 calc R
C33 C 0.350(2) 0.3854(8) 0.3257(14) 0.348(19) Uani 1 1 d D
H33A H 0.3692 0.4222 0.3049 0.418 Uiso 1 1 calc R
H33B H 0.2664 0.3882 0.3470 0.418 Uiso 1 1 calc R
C34 C 0.4035(17) 0.3829(7) 0.3879(9) 0.230(10) Uani 1 1 d D
H34A H 0.3747 0.4104 0.4280 0.345 Uiso 1 1 calc R
H34B H 0.4882 0.3892 0.3756 0.345 Uiso 1 1 calc R
H34C H 0.3936 0.3469 0.4132 0.345 Uiso 1 1 calc R
B4 B 0.1534(7) 0.0817(3) 0.3459(5) 0.0496(19) Uani 1 1 d .
B5 B 0.0574(10) 0.0796(5) 0.2500 0.054(3) Uani 1 2 d S
B6 B 0.3409(10) 0.0269(4) 0.2500 0.046(3) Uani 1 2 d S
H5 H 0.4344 0.0104 0.2500 0.055 Uiso 1 2 calc SR
B7 B 0.2512(7) 0.0228(3) 0.3453(5) 0.054(2) Uani 1 1 d .
B8 B 0.0949(7) 0.0173(3) 0.3082(5) 0.055(2) Uani 1 1 d .
B9 B 0.2155(11) -0.0170(4) 0.2500 0.053(3) Uani 1 2 d S
O1 O 0.0972(8) 0.2838(4) 0.2500 0.106(3) Uani 1 2 d SD
O2 O 0.3349(9) 0.3570(3) 0.2500 0.117(3) Uani 1 2 d SD
Li1 Li 0.2713(16) 0.2841(7) 0.2500 0.068(5) Uani 1 2 d S
H2 H 0.198(6) 0.163(3) 0.2500 0.03(2) Uiso 1 2 d S

loop_
_atom_site_aniso_label
_atom_site_aniso_U_11
_atom_site_aniso_U_22
_atom_site_aniso_U_33
_atom_site_aniso_U_23
_atom_site_aniso_U_13
_atom_site_aniso_U_12
Zr1 0.0358(4) 0.0385(4) 0.0517(5) 0.000 0.000 -0.0019(5)
Cl1 0.0638(11) 0.0558(10) 0.0696(12) -0.0161(9) 0.0002(10) 0.0019(9)
B3 0.035(5) 0.040(6) 0.058(7) 0.000 0.000 0.007(5)
C1 0.040(3) 0.048(4) 0.039(3) 0.001(3) -0.003(3) 0.005(3)
C11 0.077(5) 0.088(5) 0.060(5) -0.011(4) 0.012(4) -0.006(4)
C12 0.033(6) 0.082(8) 0.116(9) 0.000 0.000 -0.004(6)
C13 0.098(6) 0.070(5) 0.067(5) 0.018(4) -0.006(5) -0.014(5)
C14 0.073(5) 0.072(5) 0.076(5) 0.003(4) 0.010(5) -0.017(4)
C15 0.110(10) 0.050(6) 0.099(9) 0.000 0.000 -0.008(7)
C21 0.036(4) 0.063(4) 0.061(4) 0.001(3) -0.004(3) 0.001(3)
C22 0.040(4) 0.086(6) 0.069(5) -0.013(5) -0.010(3) 0.000(4)
C23 0.043(6) 0.050(6) 0.110(10) 0.000 0.000 -0.004(5)
C24 0.058(5) 0.098(6) 0.084(6) 0.025(5) -0.016(4) 0.006(4)
C25 0.085(7) 0.148(8) 0.094(7) -0.044(7) -0.032(6) 0.007(6)
C26 0.064(7) 0.077(9) 0.195(15) 0.000 0.000 -0.037(7)
C31 0.33(3) 0.31(2) 0.111(13) -0.031(15) -0.016(16) -0.03(2)
C32 0.164(16) 0.63(5) 0.21(2) -0.07(3) 0.029(16) 0.13(2)
C33 0.39(3) 0.170(16) 0.49(5) -0.21(2) -0.15(3) 0.007(17)
C34 0.34(3) 0.154(14) 0.202(18) -0.093(13) 0.081(18) -0.040(17)
B4 0.047(4) 0.054(5) 0.047(5) -0.004(4) 0.012(4) -0.003(4)
B5 0.039(6) 0.060(7) 0.063(8) 0.000 0.000 -0.006(5)
B6 0.051(6) 0.025(5) 0.062(7) 0.000 0.000 0.001(5)
B7 0.057(5) 0.048(4) 0.058(5) 0.002(4) 0.000(4) 0.002(4)
B8 0.055(5) 0.050(4) 0.059(5) 0.002(4) 0.003(5) -0.007(4)
B9 0.058(7) 0.039(6) 0.062(8) 0.000 0.000 -0.009(5)
O1 0.072(6) 0.113(7) 0.133(8) 0.000 0.000 0.030(5)
O2 0.128(8) 0.055(5) 0.169(10) 0.000 0.000 -0.006(5)
Li1 0.056(11) 0.054(10) 0.096(14) 0.000 0.000 0.009(9)

loop_
_atom_type_symbol
_atom_type_description
_atom_type_scat_dispersion_real
_atom_type_scat_dispersion_imag
_atom_type_scat_source
C C 0.0033 0.0016 'International Tables Vol C Tables 4.2.6.8 and 6.1.1.4'
H H 0.0000 0.0000 'International Tables Vol C Tables 4.2.6.8 and 6.1.1.4'
Li Li -0.0003 0.0001 'International Tables Vol C Tables 4.2.6.8 and 6.1.1.4'
B B 0.0013 0.0007 'International Tables Vol C Tables 4.2.6.8 and 6.1.1.4'
O O 0.0106 0.0060 'International Tables Vol C Tables 4.2.6.8 and 6.1.1.4'
Cl Cl 0.1484 0.1585 'International Tables Vol C Tables 4.2.6.8 and 6.1.1.4'
Zr Zr -2.9673 0.5597 'International Tables Vol C Tables 4.2.6.8 and 6.1.1.4'

loop_
_geom_angle_atom_site_label_1
_geom_angle_atom_site_label_2
_geom_angle_atom_site_label_3
_geom_angle
_geom_angle_site_symmetry_1
_geom_angle_site_symmetry_3
C1 Zr1 C1 43.5(3) 6_556 .
C1 Zr1 Cl1 128.09(15) 6_556 .
C1 Zr1 Cl1 95.51(15) . .
C1 Zr1 Cl1 95.51(15) 6_556 6_556
C1 Zr1 Cl1 128.09(15) . 6_556
Cl1 Zr1 Cl1 89.29(9) . 6_556
C1 Zr1 C21 90.8(2) 6_556 6_556
C1 Zr1 C21 102.8(2) . 6_556
Cl1 Zr1 C21 135.97(15) . 6_556
Cl1 Zr1 C21 108.90(16) 6_556 6_556
C1 Zr1 C21 102.8(2) 6_556 .
C1 Zr1 C21 90.8(2) . .
Cl1 Zr1 C21 108.90(16) . .
Cl1 Zr1 C21 135.97(15) 6_556 .
C21 Zr1 C21 32.7(3) 6_556 .
C1 Zr1 C23 143.2(2) 6_556 .
C1 Zr1 C23 143.2(2) . .
Cl1 Zr1 C23 88.39(17) . .
Cl1 Zr1 C23 88.39(17) 6_556 .
C21 Zr1 C23 53.8(3) 6_556 .
C21 Zr1 C23 53.8(3) . .
C1 Zr1 C22 135.3(2) 6_556 .
C1 Zr1 C22 112.3(2) . .
Cl1 Zr1 C22 82.29(17) . .
Cl1 Zr1 C22 119.55(19) 6_556 .
C21 Zr1 C22 53.8(2) 6_556 .
C21 Zr1 C22 32.6(2) . .
C23 Zr1 C22 32.0(2) . .
C1 Zr1 C22 112.3(2) 6_556 6_556
C1 Zr1 C22 135.3(2) . 6_556
Cl1 Zr1 C22 119.55(19) . 6_556
Cl1 Zr1 C22 82.29(17) 6_556 6_556
C21 Zr1 C22 32.6(2) 6_556 6_556
C21 Zr1 C22 53.8(2) . 6_556
C23 Zr1 C22 32.0(2) . 6_556
C22 Zr1 C22 53.0(3) . 6_556
C1 Zr1 B3 38.8(2) 6_556 .
C1 Zr1 B3 38.8(2) . .
Cl1 Zr1 B3 89.73(16) . .
Cl1 Zr1 B3 89.73(16) 6_556 .
C21 Zr1 B3 128.6(3) 6_556 .
C21 Zr1 B3 128.6(3) . .
C23 Zr1 B3 177.4(3) . .
C22 Zr1 B3 149.3(2) . .
C22 Zr1 B3 149.3(2) 6_556 .
C1 Zr1 Li1 115.6(3) 6_556 .
C1 Zr1 Li1 115.6(3) . .
Cl1 Zr1 Li1 44.86(5) . .
Cl1 Zr1 Li1 44.86(5) 6_556 .
C21 Zr1 Li1 141.6(3) 6_556 .
C21 Zr1 Li1 141.6(3) . .
C23 Zr1 Li1 92.7(4) . .
C22 Zr1 Li1 109.0(3) . .
C22 Zr1 Li1 109.0(3) 6_556 .
B3 Zr1 Li1 84.7(4) . .
Li1 Cl1 Zr1 88.8(3) . .
C1 B3 C1 61.1(5) 6_556 .
C1 B3 B5 112.1(6) 6_556 .
C1 B3 B5 112.1(6) . .
C1 B3 B4 61.2(4) 6_556 6_556
C1 B3 B4 111.8(6) . 6_556
B5 B3 B4 62.8(4) . 6_556
C1 B3 B4 111.8(6) 6_556 .
C1 B3 B4 61.2(4) . .
B5 B3 B4 62.8(4) . .
B4 B3 B4 114.2(7) 6_556 .
C1 B3 Zr1 59.3(4) 6_556 .
C1 B3 Zr1 59.3(4) . .
B5 B3 Zr1 169.5(7) . .
B4 B3 Zr1 113.4(4) 6_556 .
B4 B3 Zr1 113.4(4) . .
B3 C1 C1 59.5(3) . 6_556
B3 C1 B6 108.5(5) . .
C1 C1 B6 60.5(2) 6_556 .
B3 C1 B7 110.8(5) . .
C1 C1 B7 110.9(3) 6_556 .
B6 C1 B7 61.6(4) . .
B3 C1 B4 62.0(4) . .
C1 C1 B4 111.2(3) 6_556 .
B6 C1 B4 111.6(5) . .
B7 C1 B4 61.9(4) . .
B3 C1 Zr1 81.8(4) . .
C1 C1 Zr1 68.25(14) 6_556 .
B6 C1 Zr1 108.0(4) . .
B7 C1 Zr1 165.3(4) . .
B4 C1 Zr1 132.7(4) . .
C21 C21 C22 107.3(4) 6_556 .
C21 C21 C24 126.7(4) 6_556 .
C22 C21 C24 124.8(6) . .
C21 C21 Zr1 73.67(14) 6_556 .
C22 C21 Zr1 74.2(4) . .
C24 C21 Zr1 127.4(4) . .
C23 C22 C21 108.5(7) . .
C23 C22 C25 126.9(7) . .
C21 C22 C25 124.4(7) . .
C23 C22 Zr1 73.7(5) . .
C21 C22 Zr1 73.1(4) . .
C25 C22 Zr1 123.4(5) . .
C22 C23 C22 108.3(9) 6_556 .
C22 C23 C26 125.8(5) 6_556 .
C22 C23 C26 125.8(5) . .
C22 C23 Zr1 74.3(5) 6_556 .
C22 C23 Zr1 74.3(5) . .
C26 C23 Zr1 119.9(7) . .
C31 C32 O1 146(3) . .
C34 C33 O2 139(2) . .
C11 B4 C1 120.8(6) . .
C11 B4 B3 122.5(6) . .
C1 B4 B3 56.8(4) . .
C11 B4 B8 126.6(6) . .
C1 B4 B8 105.4(5) . .
B3 B4 B8 104.0(5) . .
C11 B4 B7 122.2(6) . .
C1 B4 B7 58.9(4) . .
B3 B4 B7 104.3(5) . .
B8 B4 B7 60.9(4) . .
C11 B4 B5 123.7(6) . .
C1 B4 B5 104.4(5) . .
B3 B4 B5 57.8(5) . .
B8 B4 B5 60.2(5) . .
B7 B4 B5 108.8(6) . .
C12 B5 B3 125.1(9) . .
C12 B5 B8 122.5(7) . 6_556
B3 B5 B8 104.4(6) . 6_556
C12 B5 B8 122.5(7) . .
B3 B5 B8 104.4(6) . .
B8 B5 B8 59.4(6) 6_556 .
C12 B5 B4 121.6(4) . .
B3 B5 B4 59.4(4) . .
B8 B5 B4 107.1(6) 6_556 .
B8 B5 B4 59.2(4) . .
C12 B5 B4 121.6(4) . 6_556
B3 B5 B4 59.4(4) . 6_556
B8 B5 B4 59.2(4) 6_556 6_556
B8 B5 B4 107.1(6) . 6_556
B4 B5 B4 108.8(7) . 6_556
C1 B6 C1 59.0(5) . 6_556
C1 B6 B9 108.0(6) . .
C1 B6 B9 108.0(6) 6_556 .
C1 B6 B7 108.2(6) . 6_556
C1 B6 B7 59.8(4) 6_556 6_556
B9 B6 B7 61.6(4) . 6_556
C1 B6 B7 59.8(4) . .
C1 B6 B7 108.2(6) 6_556 .
B9 B6 B7 61.6(4) . .
B7 B6 B7 111.9(8) 6_556 .
C13 B7 C1 121.8(6) . .
C13 B7 B6 121.3(6) . .
C1 B7 B6 58.6(4) . .
C13 B7 B4 121.6(6) . .
C1 B7 B4 59.2(4) . .
B6 B7 B4 107.1(5) . .
C13 B7 B9 124.2(6) . .
C1 B7 B9 104.5(5) . .
B6 B7 B9 58.4(5) . .
B4 B7 B9 107.7(6) . .
C13 B7 B8 125.6(6) . .
C1 B7 B8 104.6(5) . .
B6 B7 B8 105.8(6) . .
B4 B7 B8 59.5(4) . .
B9 B7 B8 59.9(5) . .
C14 B8 B4 120.9(6) . .
C14 B8 B8 122.0(4) . 6_556
B4 B8 B8 108.9(4) . 6_556
C14 B8 B9 122.2(6) . .
B4 B8 B9 107.5(6) . .
B8 B8 B9 60.2(3) 6_556 .
C14 B8 B5 121.9(6) . .
B4 B8 B5 60.5(4) . .
B8 B8 B5 60.3(3) 6_556 .
B9 B8 B5 108.0(5) . .
C14 B8 B7 121.1(6) . .
B4 B8 B7 59.6(4) . .
B8 B8 B7 108.3(4) 6_556 .
B9 B8 B7 59.6(4) . .
B5 B8 B7 108.0(6) . .
C15 B9 B6 122.0(9) . .
C15 B9 B7 120.9(5) . .
B6 B9 B7 59.9(4) . .
C15 B9 B7 120.9(5) . 6_556
B6 B9 B7 59.9(4) . 6_556
B7 B9 B7 109.1(7) . 6_556
C15 B9 B8 122.2(7) . .
B6 B9 B8 107.4(6) . .
B7 B9 B8 60.5(4) . .
B7 B9 B8 108.5(6) 6_556 .
C15 B9 B8 122.2(7) . 6_556
B6 B9 B8 107.4(6) . 6_556
B7 B9 B8 108.5(6) . 6_556
B7 B9 B8 60.5(4) 6_556 6_556
B8 B9 B8 59.6(6) . 6_556
C32 O1 C32 103.0(18) . 6_556
C32 O1 Li1 128.1(9) . .
C32 O1 Li1 128.1(9) 6_556 .
C33 O2 C33 117(2) . 6_556
C33 O2 Li1 121.0(13) . .
C33 O2 Li1 121.0(13) 6_556 .
O2 Li1 O1 111.7(9) . .
O2 Li1 Cl1 114.4(6) . 6_556
O1 Li1 Cl1 111.4(6) . 6_556
O2 Li1 Cl1 114.4(6) . .
O1 Li1 Cl1 111.4(6) . .
Cl1 Li1 Cl1 92.2(5) 6_556 .
O2 Li1 Zr1 131.7(8) . .
O1 Li1 Zr1 116.5(8) . .
Cl1 Li1 Zr1 46.3(3) 6_556 .
Cl1 Li1 Zr1 46.3(3) . .

loop_
_geom_bond_atom_site_label_1
_geom_bond_atom_site_label_2
_geom_bond_distance
_geom_bond_site_symmetry_2
Zr1 C1 2.275(6) 6_556
Zr1 C1 2.275(6) .
Zr1 Cl1 2.5033(17) .
Zr1 Cl1 2.5033(17) 6_556
Zr1 C21 2.506(6) 6_556
Zr1 C21 2.506(6) .
Zr1 C23 2.512(10) .
Zr1 C22 2.520(6) .
Zr1 C22 2.520(6) 6_556
Zr1 B3 2.618(10) .
Zr1 Li1 3.459(16) .
Cl1 Li1 2.441(11) .
B3 C1 1.659(10) 6_556
B3 C1 1.659(10) .
B3 B5 1.722(14) .
B3 B4 1.751(9) 6_556
B3 B4 1.751(9) .
C1 C1 1.686(11) 6_556
C1 B6 1.713(9) .
C1 B7 1.734(9) .
C1 B4 1.739(9) .
C11 B4 1.584(9) .
C12 B5 1.583(13) .
C13 B7 1.578(10) .
C14 B8 1.632(10) .
C15 B9 1.624(13) .
C21 C21 1.409(13) 6_556
C21 C22 1.412(9) .
C21 C24 1.506(9) .
C22 C23 1.387(9) .
C22 C25 1.510(10) .
C23 C22 1.387(9) 6_556
C23 C26 1.539(14) .
C31 C32 1.106(16) .
C32 O1 1.344(14) .
C33 C34 1.125(18) .
C33 O2 1.360(14) .
B4 B8 1.785(10) .
B4 B7 1.786(10) .
B4 B5 1.809(10) .
B5 B8 1.803(12) 6_556
B5 B8 1.803(12) .
B5 B4 1.809(10) 6_556
B6 C1 1.713(9) 6_556
B6 B9 1.737(14) .
B6 B7 1.764(10) 6_556
B6 B7 1.764(10) .
B7 B9 1.794(10) .
B7 B8 1.809(11) .
B8 B8 1.787(16) 6_556
B8 B9 1.798(13) .
B9 B7 1.794(10) 6_556
B9 B8 1.798(13) 6_556
O1 C32 1.344(14) 6_556
O1 Li1 1.908(19) .
O2 C33 1.360(14) 6_556
O2 Li1 1.900(18) .
Li1 Cl1 2.441(11) 6_556
